data_4038087
loop_
_publ_author_name
'Tong, Guanghu'
'Ding, Zhengwei'
'Liu, Zhi'
'Ding, You-Song'
'Xu, Liang'
'Zhang, Hailong'
'Li, Pengfei'

_publ_section_title
;
 Total Synthesis of Prostratin, a Bioactive Tigliane Diterpenoid: Access
 to Multi-Stereocenter Cyclohexanes from a Phenol.
;
_journal_issue 7
_journal_name_full 'The Journal of organic chemistry'
_journal_page_first 4813
_journal_page_last 4837
_journal_paper_doi 10.1021/acs.joc.0c00022
_journal_volume 85
_journal_year 2020
_chemical_formula_moiety 'C25 H42 O5 Si'
_chemical_formula_sum 'C25 H42 O5 Si'
_chemical_formula_weight 450.67
_space_group_crystal_system triclinic
_space_group_IT_number 2
_space_group_name_Hall '-P 1'
_space_group_name_H-M_alt 'P -1'
_atom_sites_solution_hydrogens geom
_audit_creation_date 2017-09-28
_audit_creation_method
;
Olex2 1.2
(compiled 2017.03.28 svn.r3405 for OlexSys, GUI svn.r5337)
;
_cell_angle_alpha 69.414(7)
_cell_angle_beta 79.030(7)
_cell_angle_gamma 68.150(7)
_cell_formula_units_Z 2
_cell_length_a 9.5936(12)
_cell_length_b 11.1608(15)
_cell_length_c 14.6705(18)
_cell_measurement_reflns_used 5779
_cell_measurement_temperature 296(2)
_cell_measurement_theta_max 24.52
_cell_measurement_theta_min 2.29
_cell_volume 1361.7(3)
_computing_cell_refinement 'SAINT v8.27A (Bruker, 2012)'
_computing_data_reduction 'SAINT v8.27A (Bruker, 2012)'
_computing_molecular_graphics 'Olex2 (Dolomanov et al., 2009)'
_computing_publication_material 'Olex2 (Dolomanov et al., 2009)'
_computing_structure_refinement 'XL (Sheldrick, 2008)'
_computing_structure_solution 'SHELXS-97 (Sheldrick, 2008)'
_diffrn_ambient_temperature 296.15
_diffrn_measured_fraction_theta_full 0.974
_diffrn_measured_fraction_theta_max 0.974
_diffrn_measurement_device_type 'Bruker APEX-II CCD'
_diffrn_measurement_method '\f and \w scans'
_diffrn_radiation_monochromator graphite
_diffrn_radiation_type MoK\a
_diffrn_radiation_wavelength 0.71073
_diffrn_reflns_av_R_equivalents 0.0222
_diffrn_reflns_av_unetI/netI 0.0231
_diffrn_reflns_Laue_measured_fraction_full 0.974
_diffrn_reflns_Laue_measured_fraction_max 0.974
_diffrn_reflns_limit_h_max 11
_diffrn_reflns_limit_h_min -11
_diffrn_reflns_limit_k_max 13
_diffrn_reflns_limit_k_min -13
_diffrn_reflns_limit_l_max 17
_diffrn_reflns_limit_l_min -17
_diffrn_reflns_number 17526
_diffrn_reflns_point_group_measured_fraction_full 0.974
_diffrn_reflns_point_group_measured_fraction_max 0.974
_diffrn_reflns_theta_full 25.187
_diffrn_reflns_theta_max 25.187
_diffrn_reflns_theta_min 1.486
_diffrn_standards_number 0
_exptl_absorpt_coefficient_mu 0.115
_exptl_absorpt_correction_T_max 0.9378
_exptl_absorpt_correction_T_min 0.8194
_exptl_absorpt_correction_type none
_exptl_crystal_colour colourless
_exptl_crystal_density_diffrn 1.099
_exptl_crystal_density_method 'not measured'
_exptl_crystal_description block
_exptl_crystal_F_000 492
_exptl_crystal_size_max 0.532
_exptl_crystal_size_mid 0.254
_exptl_crystal_size_min 0.167
_refine_diff_density_max 0.407
_refine_diff_density_min -0.273
_refine_diff_density_rms 0.035
_refine_ls_extinction_method none
_refine_ls_goodness_of_fit_ref 1.028
_refine_ls_hydrogen_treatment constr
_refine_ls_matrix_type full
_refine_ls_number_parameters 290
_refine_ls_number_reflns 4775
_refine_ls_number_restraints 1
_refine_ls_restrained_S_all 1.031
_refine_ls_R_factor_all 0.0658
_refine_ls_R_factor_gt 0.0475
_refine_ls_shift/su_max 0.001
_refine_ls_shift/su_mean 0.000
_refine_ls_structure_factor_coef Fsqd
_refine_ls_weighting_details 'w=1/[\s^2^(Fo^2^)+(0.0634P)^2^+0.4706P] where P=(Fo^2^+2Fc^2^)/3'
_refine_ls_weighting_scheme calc
_refine_ls_wR_factor_gt 0.1211
_refine_ls_wR_factor_ref 0.1335
_reflns_Friedel_coverage 0.000
_reflns_number_gt 3631
_reflns_number_total 4775
_reflns_threshold_expression 'I > 2\s(I)'
_cod_data_source_file jo0c00022_si_002.cif
_cod_data_source_block 1
_cod_depositor_comments 'Adding full bibliography for 4038084--4038097.cif.'
_cod_database_code 4038087
_shelx_shelxl_version_number 2014/7
_shelx_space_group_comment
;
The symmetry employed for this shelxl refinement is uniquely defined
by the following loop, which should always be used as a source of
symmetry information in preference to the above space-group names.
They are only intended as comments.
;
_shelx_estimated_absorpt_t_max 0.981
_shelx_estimated_absorpt_t_min 0.941
_olex2_refinement_description
;
1. Fixed Uiso
 At 1.2 times of:
  All C(H) groups, All C(H,H) groups
 At 1.5 times of:
  All C(H,H,H) groups, All O(H) groups
2. Restrained distances
 C2-C1
 1.5 with sigma of 0.02
3.a Ternary CH refined with riding coordinates:
 C11(H11), C13(H13), C14(H14), C15(H15), C7(H7)
3.b Secondary CH2 refined with riding coordinates:
 C12(H12A,H12B), C19(H19A,H19B), C6(H6A,H6B)
3.c Aromatic/amide H refined with riding coordinates:
 C9(H9)
3.d X=CH2 refined with riding coordinates:
 C3(H3A,H3B)
3.e Idealised Me refined as rotating group:
 C20(H20A,H20B,H20C), C16(H16A,H16B,H16C), C10(H10A,H10B,H10C), C22(H22A,H22B,
 H22C), C23(H23A,H23B,H23C), C21(H21A,H21B,H21C), C1(H1A,H1B,H1C), C17(H17A,
 H17B,H17C), C25(H25A,H25B,H25C)
3.f Idealised tetrahedral OH refined as rotating group:
 O5(H5)
;
_olex2_submission_special_instructions 'No special instructions were received'

loop_
_space_group_symop_operation_xyz
'x, y, z'
'-x, -y, -z'

loop_
_atom_site_label
_atom_site_type_symbol
_atom_site_fract_x
_atom_site_fract_y
_atom_site_fract_z
_atom_site_U_iso_or_equiv
_atom_site_adp_type
_atom_site_occupancy
_atom_site_site_symmetry_order
_atom_site_calc_flag
_atom_site_refinement_flags_posn
_atom_site_refinement_flags_adp
_atom_site_refinement_flags_occupancy
_atom_site_disorder_assembly
_atom_site_disorder_group
C8 C 0.7179(2) 0.6234(2) 0.83827(14) 0.0445(5) Uani 1 1 d . . . . .
C11 C 0.6215(2) 0.6625(2) 0.75328(14) 0.0433(5) Uani 1 1 d . . . . .
H11 H 0.5829 0.7618 0.7290 0.052 Uiso 1 1 calc R . . . .
O3 O 0.45303(17) 0.36388(16) 0.76185(11) 0.0605(4) Uani 1 1 d . . . . .
O4 O 0.68757(15) 0.39470(14) 0.70982(10) 0.0486(4) Uani 1 1 d . . . . .
O2 O 0.70429(15) 0.72448(15) 0.57910(9) 0.0507(4) Uani 1 1 d . . . . .
Si1 Si 0.83126(6) 0.79852(6) 0.53025(4) 0.05122(19) Uani 1 1 d . . . . .
C12 C 0.4844(2) 0.6140(2) 0.77995(15) 0.0472(5) Uani 1 1 d . . . . .
H12A H 0.5034 0.5305 0.8341 0.057 Uiso 1 1 calc R . . . .
H12B H 0.3961 0.6823 0.7977 0.057 Uiso 1 1 calc R . . . .
C13 C 0.4622(2) 0.5908(2) 0.68752(15) 0.0475(5) Uani 1 1 d . . . . .
H13 H 0.4133 0.6783 0.6403 0.057 Uiso 1 1 calc R . . . .
C19 C 0.3731(2) 0.4968(2) 0.70441(17) 0.0568(6) Uani 1 1 d . . . . .
H19A H 0.2761 0.5306 0.7375 0.068 Uiso 1 1 calc R . . . .
H19B H 0.3558 0.4942 0.6422 0.068 Uiso 1 1 calc R . . . .
C3 C 1.0443(4) 0.2086(3) 0.9240(2) 0.1040(11) Uani 1 1 d . . . . .
H3A H 1.1017 0.1170 0.9401 0.125 Uiso 1 1 calc R . . . .
H3B H 1.0575 0.2667 0.8622 0.125 Uiso 1 1 calc R . . . .
O1 O 0.89509(18) 0.43206(19) 1.10759(10) 0.0706(5) Uani 1 1 d . . . . .
C20 C 1.0239(3) 0.6802(3) 0.5608(2) 0.0923(10) Uani 1 1 d . . . . .
H20A H 1.0288 0.6458 0.6304 0.138 Uiso 1 1 calc GR . . . .
H20B H 1.0950 0.7275 0.5326 0.138 Uiso 1 1 calc GR . . . .
H20C H 1.0475 0.6062 0.5352 0.138 Uiso 1 1 calc GR . . . .
C2 C 0.9400(3) 0.2579(2) 0.99160(17) 0.0611(6) Uani 1 1 d D . . . .
C14 C 0.6241(2) 0.5313(2) 0.64970(14) 0.0447(5) Uani 1 1 d . . . . .
H14 H 0.6307 0.5373 0.5808 0.054 Uiso 1 1 calc R . . . .
C16 C 0.6740(4) 0.1813(3) 0.8033(2) 0.0932(10) Uani 1 1 d . . . . .
H16A H 0.7759 0.1385 0.7820 0.140 Uiso 1 1 calc GR . . . .
H16B H 0.6182 0.1202 0.8181 0.140 Uiso 1 1 calc GR . . . .
H16C H 0.6735 0.2043 0.8606 0.140 Uiso 1 1 calc GR . . . .
C15 C 0.7083(2) 0.6130(2) 0.66563(13) 0.0433(5) Uani 1 1 d . . . . .
H15 H 0.8125 0.5564 0.6803 0.052 Uiso 1 1 calc R . . . .
C7 C 0.6259(3) 0.6739(2) 0.92349(15) 0.0516(5) Uani 1 1 d . . . . .
H7 H 0.5480 0.6311 0.9479 0.062 Uiso 1 1 calc R . . . .
C10 C 0.5480(4) 0.8271(3) 0.89521(19) 0.0789(8) Uani 1 1 d . . . . .
H10A H 0.5033 0.8528 0.9528 0.118 Uiso 1 1 calc GR . . . .
H10B H 0.4711 0.8532 0.8519 0.118 Uiso 1 1 calc GR . . . .
H10C H 0.6204 0.8718 0.8631 0.118 Uiso 1 1 calc GR . . . .
C22 C 0.8366(5) 0.7340(4) 0.3626(2) 0.1277(14) Uani 1 1 d . . . . .
H22A H 0.8117 0.7643 0.2960 0.192 Uiso 1 1 calc GR . . . .
H22B H 0.7761 0.6807 0.4031 0.192 Uiso 1 1 calc GR . . . .
H22C H 0.9412 0.6797 0.3674 0.192 Uiso 1 1 calc GR . . . .
C23 C 0.6442(3) 0.9501(3) 0.3779(2) 0.0982(10) Uani 1 1 d . . . . .
H23A H 0.6266 1.0312 0.3938 0.147 Uiso 1 1 calc GR . . . .
H23B H 0.5764 0.9042 0.4180 0.147 Uiso 1 1 calc GR . . . .
H23C H 0.6276 0.9734 0.3104 0.147 Uiso 1 1 calc GR . . . .
C21 C 0.7942(4) 0.9438(3) 0.5753(3) 0.0946(10) Uani 1 1 d . . . . .
H21A H 0.7017 1.0129 0.5518 0.142 Uiso 1 1 calc GR . . . .
H21B H 0.8754 0.9801 0.5522 0.142 Uiso 1 1 calc GR . . . .
H21C H 0.7865 0.9138 0.6454 0.142 Uiso 1 1 calc GR . . . .
C1 C 0.9186(5) 0.1715(4) 1.0852(3) 0.1342(16) Uani 1 1 d D . . . .
H1A H 0.8232 0.1589 1.0916 0.201 Uiso 1 1 calc GR . . . .
H1B H 0.9205 0.2112 1.1332 0.201 Uiso 1 1 calc GR . . . .
H1C H 0.9976 0.0853 1.0949 0.201 Uiso 1 1 calc GR . . . .
C4 C 0.8498(2) 0.4047(2) 0.96453(14) 0.0478(5) Uani 1 1 d . . . . .
C9 C 0.7965(2) 0.4728(2) 0.87576(14) 0.0466(5) Uani 1 1 d . . . . .
H9 H 0.8091 0.4226 0.8340 0.056 Uiso 1 1 calc R . . . .
C17 C 0.6019(3) 0.2817(3) 0.6285(2) 0.0888(10) Uani 1 1 d . . . . .
H17A H 0.5537 0.3657 0.5808 0.133 Uiso 1 1 calc GR . . . .
H17B H 0.5481 0.2199 0.6400 0.133 Uiso 1 1 calc GR . . . .
H17C H 0.7037 0.2430 0.6049 0.133 Uiso 1 1 calc GR . . . .
C18 C 0.6025(3) 0.3082(2) 0.72347(19) 0.0609(6) Uani 1 1 d . . . . .
C5 C 0.8282(2) 0.4822(2) 1.03272(14) 0.0514(5) Uani 1 1 d . . . . .
C6 C 0.7289(3) 0.6268(2) 1.00624(15) 0.0570(6) Uani 1 1 d . . . . .
H6A H 0.7921 0.6833 0.9880 0.068 Uiso 1 1 calc R . . . .
H6B H 0.6664 0.6425 1.0640 0.068 Uiso 1 1 calc R . . . .
C24 C 0.8063(3) 0.8570(3) 0.39639(17) 0.0690(7) Uani 1 1 d . . . . .
C25 C 0.9139(5) 0.9362(5) 0.3392(3) 0.152(2) Uani 1 1 d . . . . .
H25A H 0.9027 0.9629 0.2706 0.228 Uiso 1 1 calc GR . . . .
H25B H 1.0159 0.8795 0.3528 0.228 Uiso 1 1 calc GR . . . .
H25C H 0.8902 1.0155 0.3588 0.228 Uiso 1 1 calc GR . . . .
O5 O 0.83042(17) 0.68797(16) 0.79534(10) 0.0562(4) Uani 1 1 d . . . . .
H5 H 0.9025 0.6513 0.8294 0.084 Uiso 1 1 calc GR . . . .

loop_
_atom_site_aniso_label
_atom_site_aniso_U_11
_atom_site_aniso_U_22
_atom_site_aniso_U_33
_atom_site_aniso_U_23
_atom_site_aniso_U_13
_atom_site_aniso_U_12
C8 0.0498(12) 0.0467(12) 0.0386(10) -0.0032(9) -0.0098(9) -0.0237(10)
C11 0.0470(11) 0.0410(11) 0.0388(10) -0.0039(9) -0.0109(8) -0.0150(9)
O3 0.0552(9) 0.0668(11) 0.0648(10) -0.0183(8) 0.0075(8) -0.0337(8)
O4 0.0457(8) 0.0478(8) 0.0523(8) -0.0126(7) -0.0010(6) -0.0195(7)
O2 0.0477(8) 0.0586(9) 0.0395(7) 0.0053(7) -0.0110(6) -0.0259(7)
Si1 0.0389(3) 0.0530(4) 0.0526(4) -0.0019(3) -0.0038(3) -0.0183(3)
C12 0.0402(11) 0.0552(13) 0.0459(11) -0.0165(10) -0.0039(9) -0.0141(10)
C13 0.0424(11) 0.0549(13) 0.0435(11) -0.0090(10) -0.0107(9) -0.0164(10)
C19 0.0451(12) 0.0765(17) 0.0567(13) -0.0238(12) -0.0020(10) -0.0264(12)
C3 0.141(3) 0.0587(18) 0.083(2) -0.0238(16) -0.002(2) -0.0011(19)
O1 0.0561(10) 0.1099(14) 0.0367(8) -0.0071(9) -0.0112(7) -0.0282(9)
C20 0.0460(14) 0.103(2) 0.090(2) 0.0126(17) -0.0128(14) -0.0189(15)
C2 0.0626(15) 0.0549(14) 0.0564(14) 0.0054(11) -0.0205(11) -0.0223(12)
C14 0.0472(12) 0.0540(13) 0.0342(10) -0.0079(9) -0.0042(8) -0.0228(10)
C16 0.086(2) 0.0537(17) 0.121(3) -0.0046(16) 0.0054(18) -0.0300(15)
C15 0.0420(11) 0.0474(12) 0.0362(10) 0.0004(9) -0.0099(8) -0.0189(9)
C7 0.0605(13) 0.0524(13) 0.0424(11) -0.0097(10) -0.0102(10) -0.0208(11)
C10 0.106(2) 0.0599(16) 0.0659(16) -0.0235(13) -0.0189(15) -0.0123(15)
C22 0.156(4) 0.145(3) 0.071(2) -0.055(2) 0.006(2) -0.024(3)
C23 0.085(2) 0.093(2) 0.087(2) 0.0078(17) -0.0401(17) -0.0147(18)
C21 0.094(2) 0.091(2) 0.121(3) -0.042(2) 0.0009(19) -0.0509(19)
C1 0.143(3) 0.078(2) 0.091(2) 0.0246(19) 0.006(2) 0.008(2)
C4 0.0471(12) 0.0515(13) 0.0413(11) 0.0014(9) -0.0100(9) -0.0240(10)
C9 0.0491(12) 0.0480(12) 0.0431(11) -0.0058(9) -0.0099(9) -0.0210(10)
C17 0.084(2) 0.108(2) 0.116(2) -0.073(2) 0.0219(17) -0.0546(18)
C18 0.0564(14) 0.0572(14) 0.0765(16) -0.0240(12) 0.0083(12) -0.0302(12)
C5 0.0445(12) 0.0722(15) 0.0353(11) -0.0011(10) -0.0046(9) -0.0304(11)
C6 0.0678(15) 0.0700(16) 0.0407(11) -0.0129(11) -0.0074(10) -0.0334(13)
C24 0.0600(15) 0.0754(17) 0.0514(14) 0.0060(12) -0.0020(11) -0.0250(13)
C25 0.124(3) 0.222(5) 0.078(2) 0.050(3) -0.009(2) -0.111(3)
O5 0.0611(10) 0.0622(10) 0.0470(8) 0.0040(7) -0.0184(7) -0.0348(8)

loop_
_atom_type_symbol
_atom_type_description
_atom_type_scat_dispersion_real
_atom_type_scat_dispersion_imag
_atom_type_scat_source
C C 0.0033 0.0016 'International Tables Vol C Tables 4.2.6.8 and 6.1.1.4'
H H 0.0000 0.0000 'International Tables Vol C Tables 4.2.6.8 and 6.1.1.4'
O O 0.0106 0.0060 'International Tables Vol C Tables 4.2.6.8 and 6.1.1.4'
Si Si 0.0817 0.0704 'International Tables Vol C Tables 4.2.6.8 and 6.1.1.4'

loop_
_geom_angle_atom_site_label_1
_geom_angle_atom_site_label_2
_geom_angle_atom_site_label_3
_geom_angle
_geom_angle_site_symmetry_1
_geom_angle_site_symmetry_3
_geom_angle_publ_flag
C11 C8 C7 112.46(17) . . ?
C9 C8 C11 112.10(16) . . ?
C9 C8 C7 109.13(16) . . ?
O5 C8 C11 103.83(15) . . ?
O5 C8 C7 110.83(16) . . ?
O5 C8 C9 108.34(17) . . ?
C8 C11 H11 106.9 . . ?
C8 C11 C12 115.24(16) . . ?
C8 C11 C15 114.66(17) . . ?
C12 C11 H11 106.9 . . ?
C12 C11 C15 105.70(15) . . ?
C15 C11 H11 106.9 . . ?
C19 O3 C18 114.33(17) . . ?
C18 O4 C14 115.50(16) . . ?
C15 O2 Si1 129.08(12) . . ?
O2 Si1 C20 111.70(11) . . ?
O2 Si1 C21 110.15(12) . . ?
O2 Si1 C24 103.59(10) . . ?
C20 Si1 C24 112.23(13) . . ?
C21 Si1 C20 107.97(16) . . ?
C21 Si1 C24 111.19(15) . . ?
C11 C12 H12A 110.8 . . ?
C11 C12 H12B 110.8 . . ?
H12A C12 H12B 108.8 . . ?
C13 C12 C11 104.89(16) . . ?
C13 C12 H12A 110.8 . . ?
C13 C12 H12B 110.8 . . ?
C12 C13 H13 109.4 . . ?
C19 C13 C12 114.71(17) . . ?
C19 C13 H13 109.4 . . ?
C19 C13 C14 111.68(18) . . ?
C14 C13 C12 101.98(15) . . ?
C14 C13 H13 109.4 . . ?
O3 C19 C13 110.15(17) . . ?
O3 C19 H19A 109.6 . . ?
O3 C19 H19B 109.6 . . ?
C13 C19 H19A 109.6 . . ?
C13 C19 H19B 109.6 . . ?
H19A C19 H19B 108.1 . . ?
H3A C3 H3B 120.0 . . ?
C2 C3 H3A 120.0 . . ?
C2 C3 H3B 120.0 . . ?
Si1 C20 H20A 109.5 . . ?
Si1 C20 H20B 109.5 . . ?
Si1 C20 H20C 109.5 . . ?
H20A C20 H20B 109.5 . . ?
H20A C20 H20C 109.5 . . ?
H20B C20 H20C 109.5 . . ?
C3 C2 C1 120.7(3) . . ?
C3 C2 C4 119.1(2) . . ?
C1 C2 C4 120.2(3) . . ?
O4 C14 C13 109.43(16) . . ?
O4 C14 H14 111.8 . . ?
O4 C14 C15 106.70(15) . . ?
C13 C14 H14 111.8 . . ?
C15 C14 C13 104.99(17) . . ?
C15 C14 H14 111.8 . . ?
H16A C16 H16B 109.5 . . ?
H16A C16 H16C 109.5 . . ?
H16B C16 H16C 109.5 . . ?
C18 C16 H16A 109.5 . . ?
C18 C16 H16B 109.5 . . ?
C18 C16 H16C 109.5 . . ?
C11 C15 H15 110.7 . . ?
O2 C15 C11 111.19(16) . . ?
O2 C15 C14 107.91(15) . . ?
O2 C15 H15 110.7 . . ?
C14 C15 C11 105.60(15) . . ?
C14 C15 H15 110.7 . . ?
C8 C7 H7 107.8 . . ?
C10 C7 C8 113.85(18) . . ?
C10 C7 H7 107.8 . . ?
C10 C7 C6 110.35(19) . . ?
C6 C7 C8 109.09(18) . . ?
C6 C7 H7 107.8 . . ?
C7 C10 H10A 109.5 . . ?
C7 C10 H10B 109.5 . . ?
C7 C10 H10C 109.5 . . ?
H10A C10 H10B 109.5 . . ?
H10A C10 H10C 109.5 . . ?
H10B C10 H10C 109.5 . . ?
H22A C22 H22B 109.5 . . ?
H22A C22 H22C 109.5 . . ?
H22B C22 H22C 109.5 . . ?
C24 C22 H22A 109.5 . . ?
C24 C22 H22B 109.5 . . ?
C24 C22 H22C 109.5 . . ?
H23A C23 H23B 109.5 . . ?
H23A C23 H23C 109.5 . . ?
H23B C23 H23C 109.5 . . ?
C24 C23 H23A 109.5 . . ?
C24 C23 H23B 109.5 . . ?
C24 C23 H23C 109.5 . . ?
Si1 C21 H21A 109.5 . . ?
Si1 C21 H21B 109.5 . . ?
Si1 C21 H21C 109.5 . . ?
H21A C21 H21B 109.5 . . ?
H21A C21 H21C 109.5 . . ?
H21B C21 H21C 109.5 . . ?
C2 C1 H1A 109.5 . . ?
C2 C1 H1B 109.5 . . ?
C2 C1 H1C 109.5 . . ?
H1A C1 H1B 109.5 . . ?
H1A C1 H1C 109.5 . . ?
H1B C1 H1C 109.5 . . ?
C9 C4 C2 121.5(2) . . ?
C9 C4 C5 118.2(2) . . ?
C5 C4 C2 120.06(18) . . ?
C8 C9 H9 117.3 . . ?
C4 C9 C8 125.36(19) . . ?
C4 C9 H9 117.3 . . ?
H17A C17 H17B 109.5 . . ?
H17A C17 H17C 109.5 . . ?
H17B C17 H17C 109.5 . . ?
C18 C17 H17A 109.5 . . ?
C18 C17 H17B 109.5 . . ?
C18 C17 H17C 109.5 . . ?
O3 C18 C16 105.1(2) . . ?
O3 C18 C17 111.2(2) . . ?
O4 C18 O3 110.77(18) . . ?
O4 C18 C16 105.5(2) . . ?
O4 C18 C17 110.81(19) . . ?
C16 C18 C17 113.1(2) . . ?
O1 C5 C4 121.5(2) . . ?
O1 C5 C6 119.7(2) . . ?
C4 C5 C6 118.67(17) . . ?
C7 C6 H6A 108.2 . . ?
C7 C6 H6B 108.2 . . ?
C5 C6 C7 116.39(18) . . ?
C5 C6 H6A 108.2 . . ?
C5 C6 H6B 108.2 . . ?
H6A C6 H6B 107.3 . . ?
C22 C24 Si1 109.4(2) . . ?
C22 C24 C25 110.4(3) . . ?
C23 C24 Si1 108.90(19) . . ?
C23 C24 C22 108.9(3) . . ?
C23 C24 C25 109.0(3) . . ?
C25 C24 Si1 110.2(2) . . ?
C24 C25 H25A 109.5 . . ?
C24 C25 H25B 109.5 . . ?
C24 C25 H25C 109.5 . . ?
H25A C25 H25B 109.5 . . ?
H25A C25 H25C 109.5 . . ?
H25B C25 H25C 109.5 . . ?
C8 O5 H5 109.5 . . ?

loop_
_geom_bond_atom_site_label_1
_geom_bond_atom_site_label_2
_geom_bond_distance
_geom_bond_site_symmetry_2
_geom_bond_publ_flag
C8 C11 1.535(3) . ?
C8 C7 1.538(3) . ?
C8 C9 1.504(3) . ?
C8 O5 1.443(2) . ?
C11 H11 0.9800 . ?
C11 C12 1.537(3) . ?
C11 C15 1.550(3) . ?
O3 C19 1.421(3) . ?
O3 C18 1.427(3) . ?
O4 C14 1.428(2) . ?
O4 C18 1.423(3) . ?
O2 Si1 1.6373(14) . ?
O2 C15 1.426(2) . ?
Si1 C20 1.855(3) . ?
Si1 C21 1.852(3) . ?
Si1 C24 1.871(3) . ?
C12 H12A 0.9700 . ?
C12 H12B 0.9700 . ?
C12 C13 1.533(3) . ?
C13 H13 0.9800 . ?
C13 C19 1.515(3) . ?
C13 C14 1.525(3) . ?
C19 H19A 0.9700 . ?
C19 H19B 0.9700 . ?
C3 H3A 0.9300 . ?
C3 H3B 0.9300 . ?
C3 C2 1.372(4) . ?
O1 C5 1.225(2) . ?
C20 H20A 0.9600 . ?
C20 H20B 0.9600 . ?
C20 H20C 0.9600 . ?
C2 C1 1.402(4) . ?
C2 C4 1.487(3) . ?
C14 H14 0.9800 . ?
C14 C15 1.519(3) . ?
C16 H16A 0.9600 . ?
C16 H16B 0.9600 . ?
C16 H16C 0.9600 . ?
C16 C18 1.504(4) . ?
C15 H15 0.9800 . ?
C7 H7 0.9800 . ?
C7 C10 1.524(3) . ?
C7 C6 1.532(3) . ?
C10 H10A 0.9600 . ?
C10 H10B 0.9600 . ?
C10 H10C 0.9600 . ?
C22 H22A 0.9600 . ?
C22 H22B 0.9600 . ?
C22 H22C 0.9600 . ?
C22 C24 1.530(4) . ?
C23 H23A 0.9600 . ?
C23 H23B 0.9600 . ?
C23 H23C 0.9600 . ?
C23 C24 1.527(4) . ?
C21 H21A 0.9600 . ?
C21 H21B 0.9600 . ?
C21 H21C 0.9600 . ?
C1 H1A 0.9600 . ?
C1 H1B 0.9600 . ?
C1 H1C 0.9600 . ?
C4 C9 1.343(3) . ?
C4 C5 1.479(3) . ?
C9 H9 0.9300 . ?
C17 H17A 0.9600 . ?
C17 H17B 0.9600 . ?
C17 H17C 0.9600 . ?
C17 C18 1.523(4) . ?
C5 C6 1.489(3) . ?
C6 H6A 0.9700 . ?
C6 H6B 0.9700 . ?
C24 C25 1.542(4) . ?
C25 H25A 0.9600 . ?
C25 H25B 0.9600 . ?
C25 H25C 0.9600 . ?
O5 H5 0.8200 . ?

loop_
_geom_torsion_atom_site_label_1
_geom_torsion_atom_site_label_2
_geom_torsion_atom_site_label_3
_geom_torsion_atom_site_label_4
_geom_torsion
_geom_torsion_site_symmetry_1
_geom_torsion_site_symmetry_2
_geom_torsion_site_symmetry_3
_geom_torsion_site_symmetry_4
_geom_torsion_publ_flag
C8 C11 C12 C13 -149.21(18) . . . . ?
C8 C11 C15 O2 -118.63(17) . . . . ?
C8 C11 C15 C14 124.58(17) . . . . ?
C8 C7 C6 C5 -46.3(2) . . . . ?
C11 C8 C7 C10 -58.2(2) . . . . ?
C11 C8 C7 C6 178.10(17) . . . . ?
C11 C8 C9 C4 -158.89(19) . . . . ?
C11 C12 C13 C19 158.88(18) . . . . ?
C11 C12 C13 C14 38.0(2) . . . . ?
O4 C14 C15 C11 -88.73(18) . . . . ?
O4 C14 C15 O2 152.28(15) . . . . ?
O2 Si1 C24 C22 -61.2(2) . . . . ?
O2 Si1 C24 C23 57.6(2) . . . . ?
O2 Si1 C24 C25 177.2(3) . . . . ?
Si1 O2 C15 C11 98.17(19) . . . . ?
Si1 O2 C15 C14 -146.46(15) . . . . ?
C12 C11 C15 O2 113.31(17) . . . . ?
C12 C11 C15 C14 -3.5(2) . . . . ?
C12 C13 C19 O3 -64.7(2) . . . . ?
C12 C13 C14 O4 73.73(19) . . . . ?
C12 C13 C14 C15 -40.5(2) . . . . ?
C13 C14 C15 C11 27.37(19) . . . . ?
C13 C14 C15 O2 -91.62(18) . . . . ?
C19 O3 C18 O4 56.4(2) . . . . ?
C19 O3 C18 C16 169.91(19) . . . . ?
C19 O3 C18 C17 -67.3(2) . . . . ?
C19 C13 C14 O4 -49.2(2) . . . . ?
C19 C13 C14 C15 -163.45(16) . . . . ?
C3 C2 C4 C9 39.8(3) . . . . ?
C3 C2 C4 C5 -134.8(3) . . . . ?
O1 C5 C6 C7 -168.36(19) . . . . ?
C20 Si1 C24 C22 59.4(3) . . . . ?
C20 Si1 C24 C23 178.3(2) . . . . ?
C20 Si1 C24 C25 -62.1(3) . . . . ?
C2 C4 C9 C8 -173.53(19) . . . . ?
C2 C4 C5 O1 7.4(3) . . . . ?
C2 C4 C5 C6 -176.00(19) . . . . ?
C14 O4 C18 O3 -55.9(2) . . . . ?
C14 O4 C18 C16 -169.15(19) . . . . ?
C14 O4 C18 C17 68.1(2) . . . . ?
C14 C13 C19 O3 50.7(2) . . . . ?
C15 C11 C12 C13 -21.5(2) . . . . ?
C15 O2 Si1 C20 27.7(2) . . . . ?
C15 O2 Si1 C21 -92.3(2) . . . . ?
C15 O2 Si1 C24 148.70(18) . . . . ?
C7 C8 C11 C12 -56.4(2) . . . . ?
C7 C8 C11 C15 -179.50(16) . . . . ?
C7 C8 C9 C4 -33.6(3) . . . . ?
C10 C7 C6 C5 -172.1(2) . . . . ?
C21 Si1 C24 C22 -179.5(2) . . . . ?
C21 Si1 C24 C23 -60.6(2) . . . . ?
C21 Si1 C24 C25 58.9(3) . . . . ?
C1 C2 C4 C9 -140.4(3) . . . . ?
C1 C2 C4 C5 44.9(4) . . . . ?
C4 C5 C6 C7 15.0(3) . . . . ?
C9 C8 C11 C12 67.0(2) . . . . ?
C9 C8 C11 C15 -56.1(2) . . . . ?
C9 C8 C7 C10 176.79(19) . . . . ?
C9 C8 C7 C6 53.1(2) . . . . ?
C9 C4 C5 O1 -167.41(19) . . . . ?
C9 C4 C5 C6 9.2(3) . . . . ?
C18 O3 C19 C13 -54.7(2) . . . . ?
C18 O4 C14 C13 52.7(2) . . . . ?
C18 O4 C14 C15 165.83(17) . . . . ?
C5 C4 C9 C8 1.2(3) . . . . ?
O5 C8 C11 C12 -176.30(17) . . . . ?
O5 C8 C11 C15 60.6(2) . . . . ?
O5 C8 C7 C10 57.6(2) . . . . ?
O5 C8 C7 C6 -66.2(2) . . . . ?
O5 C8 C9 C4 87.1(2) . . . . ?
